data_4111026
loop_
_publ_author_name
'Youjun Yang'
'Mark Lowry'
'Corin M. Schowalter'
'Sayo O. Fakayode'
'Jorge O. Escobedo'
'Xiangyang Xu'
'Huating Zhang'
'Timothy J. Jensen'
'Frank R. Fronczek'
'Isiah M. Warner'
'Robert M. Strongin'

_publ_section_title
;
 An Organic White Light-Emitting Fluorophore
;
_journal_name_full 'Journal of the American Chemical Society'
_journal_page_first 14081
_journal_page_last 14092
_journal_paper_doi 10.1021/ja0632207
_journal_volume 128
_journal_year 2006
_chemical_compound_source 'local laboratory'
_chemical_formula_moiety 'C26 H24 O5'
_chemical_formula_sum 'C26 H24 O5'
_chemical_formula_weight 416.45
_chemical_name_systematic
; 
 ? 
;
_space_group_IT_number 2
_symmetry_cell_setting triclinic
_symmetry_space_group_name_Hall '-P 1'
_symmetry_space_group_name_H-M 'P -1'
_atom_sites_solution_hydrogens geom
_atom_sites_solution_primary direct
_atom_sites_solution_secondary difmap
_audit_creation_method SHELXL-97
_cell_angle_alpha 66.744(17)
_cell_angle_beta 90.325(16)
_cell_angle_gamma 71.375(18)
_cell_formula_units_Z 2
_cell_length_a 9.504(2)
_cell_length_b 10.972(3)
_cell_length_c 11.785(4)
_cell_measurement_reflns_used 4351
_cell_measurement_temperature 110
_cell_measurement_theta_max 27.9
_cell_measurement_theta_min 2.5
_cell_volume 1057.6(6)
_computing_cell_refinement 'Denzo and Scalepack (Otwinowski & Minor, 1997)'
_computing_data_collection 'COLLECT (Nonius, 2000)'
_computing_data_reduction 'Denzo and Scalepack (Otwinowski & Minor, 1997)'
_computing_molecular_graphics 'Ortep-3 for Windows (Farrugia, 1997)'
_computing_publication_material 'SHELXL-97 (Sheldrick, 1997)'
_computing_structure_refinement 'SHELXL-97 (Sheldrick, 1997)'
_computing_structure_solution 'SIR97 (Altomare  et al., 1999)'
_diffrn_ambient_temperature 110
_diffrn_measured_fraction_theta_full 0.999
_diffrn_measured_fraction_theta_max 0.989
_diffrn_measurement_device_type 'KappaCCD (with Oxford Cryostream)'
_diffrn_measurement_method ' \w scans with \k offsets'
_diffrn_radiation_monochromator graphite
_diffrn_radiation_source 'fine-focus sealed tube'
_diffrn_radiation_type MoK\a
_diffrn_radiation_wavelength 0.71073
_diffrn_reflns_av_R_equivalents 0.052
_diffrn_reflns_av_sigmaI/netI 0.1040
_diffrn_reflns_limit_h_max 12
_diffrn_reflns_limit_h_min -12
_diffrn_reflns_limit_k_max 12
_diffrn_reflns_limit_k_min -14
_diffrn_reflns_limit_l_max 15
_diffrn_reflns_limit_l_min -15
_diffrn_reflns_number 16979
_diffrn_reflns_theta_full 25.00
_diffrn_reflns_theta_max 28.0
_diffrn_reflns_theta_min 2.7
_diffrn_standards_decay_% <2
_diffrn_standards_number 0
_exptl_absorpt_coefficient_mu 0.090
_exptl_absorpt_correction_type none
_exptl_crystal_colour colorless
_exptl_crystal_density_diffrn 1.308
_exptl_crystal_description needle
_exptl_crystal_F_000 440
_exptl_crystal_size_max 0.43
_exptl_crystal_size_mid 0.07
_exptl_crystal_size_min 0.05
_refine_diff_density_max 0.39
_refine_diff_density_min -0.24
_refine_diff_density_rms 0.058
_refine_ls_extinction_coef 0.0081(17)
_refine_ls_extinction_expression Fc^*^=kFc[1+0.001xFc^2^\l^3^/sin(2\q)]^-1/4^
_refine_ls_extinction_method SHELXL
_refine_ls_goodness_of_fit_ref 1.027
_refine_ls_hydrogen_treatment mixed
_refine_ls_matrix_type full
_refine_ls_number_parameters 290
_refine_ls_number_reflns 5059
_refine_ls_number_restraints 0
_refine_ls_restrained_S_all 1.027
_refine_ls_R_factor_all 0.143
_refine_ls_R_factor_gt 0.062
_refine_ls_shift/su_max 0.001
_refine_ls_shift/su_mean 0.000
_refine_ls_structure_factor_coef Fsqd
_refine_ls_weighting_details 'calc w=1/[\s^2^(Fo^2^)+(0.0429P)^2^+0.3591P] where P=(Fo^2^+2Fc^2^)/3'
_refine_ls_weighting_scheme calc
_refine_ls_wR_factor_gt 0.108
_refine_ls_wR_factor_ref 0.133
_reflns_number_gt 2789
_reflns_number_total 5059
_reflns_threshold_expression I>2\s(I)
_cod_data_source_file ja0632207si20060509_024340.cif
_cod_data_source_block 9
_cod_original_cell_volume 1057.6(5)
_cod_original_sg_symbol_H-M 'P -1 '
_cod_database_code 4111026

loop_
_symmetry_equiv_pos_as_xyz
'x, y, z'
'-x, -y, -z'

loop_
_atom_site_label
_atom_site_type_symbol
_atom_site_fract_x
_atom_site_fract_y
_atom_site_fract_z
_atom_site_U_iso_or_equiv
_atom_site_adp_type
_atom_site_occupancy
_atom_site_symmetry_multiplicity
_atom_site_calc_flag
_atom_site_refinement_flags
O1 O 0.40864(16) 0.61834(18) 0.04458(15) 0.0245(4) Uani 1 1 d .
H10H H 0.343(3) 0.698(3) -0.006(2) 0.037 Uiso 1 1 d .
O2 O 0.21831(16) 0.88233(16) -0.01713(14) 0.0283(4) Uani 1 1 d .
O3 O 0.69219(16) 0.76453(16) 0.42346(14) 0.0252(4) Uani 1 1 d .
O4 O 0.69606(17) 0.52644(17) 0.10809(14) 0.0251(4) Uani 1 1 d .
H40H H 0.608(3) 0.575(3) 0.057(2) 0.038 Uiso 1 1 d .
O5 O 0.88172(17) 0.13838(17) 0.49654(15) 0.0342(5) Uani 1 1 d .
C1 C 0.3926(2) 0.6225(2) 0.1655(2) 0.0187(5) Uani 1 1 d .
C2 C 0.4061(2) 0.7598(2) 0.16046(19) 0.0179(5) Uani 1 1 d .
C3 C 0.3106(2) 0.8929(2) 0.0660(2) 0.0228(5) Uani 1 1 d .
C4 C 0.3124(3) 1.0188(2) 0.0615(2) 0.0257(6) Uani 1 1 d .
H4 H 0.2485 1.1053 -0.0027 0.031 Uiso 1 1 calc R
C5 C 0.4088(2) 1.0210(2) 0.1520(2) 0.0234(5) Uani 1 1 d .
C6 C 0.4087(3) 1.1505(3) 0.1525(2) 0.0332(6) Uani 1 1 d .
H6 H 0.3432 1.2381 0.0907 0.040 Uiso 1 1 calc R
C7 C 0.5023(3) 1.1495(3) 0.2413(2) 0.0359(7) Uani 1 1 d .
H7 H 0.5018 1.2368 0.2399 0.043 Uiso 1 1 calc R
C8 C 0.5992(3) 1.0217(3) 0.3349(2) 0.0304(6) Uani 1 1 d .
H8 H 0.6626 1.0227 0.3969 0.036 Uiso 1 1 calc R
C9 C 0.6018(2) 0.8952(2) 0.3363(2) 0.0228(5) Uani 1 1 d .
C10 C 0.5069(2) 0.8910(2) 0.2447(2) 0.0205(5) Uani 1 1 d .
C11 C 0.5029(2) 0.7623(2) 0.2457(2) 0.0181(5) Uani 1 1 d .
H11 H 0.5694 0.6751 0.3074 0.022 Uiso 1 1 calc R
C12 C 0.1239(3) 1.0122(3) -0.1179(2) 0.0372(7) Uani 1 1 d .
H12A H 0.0560 1.0724 -0.0834 0.056 Uiso 1 1 calc R
H12B H 0.0648 0.9904 -0.1708 0.056 Uiso 1 1 calc R
H12C H 0.1866 1.0620 -0.1679 0.056 Uiso 1 1 calc R
C13 C 0.7734(3) 0.7610(3) 0.5286(2) 0.0309(6) Uani 1 1 d .
H13A H 0.8437 0.8115 0.4994 0.046 Uiso 1 1 calc R
H13B H 0.8294 0.6624 0.5859 0.046 Uiso 1 1 calc R
H13C H 0.7026 0.8067 0.5723 0.046 Uiso 1 1 calc R
C14 C 0.5203(2) 0.4905(2) 0.25609(19) 0.0173(5) Uani 1 1 d .
C15 C 0.6648(2) 0.4510(2) 0.22220(19) 0.0182(5) Uani 1 1 d .
C16 C 0.7819(2) 0.3349(2) 0.3041(2) 0.0221(5) Uani 1 1 d .
H16 H 0.8785 0.3110 0.2797 0.027 Uiso 1 1 calc R
C17 C 0.7590(2) 0.2528(2) 0.4218(2) 0.0225(5) Uani 1 1 d .
C18 C 0.6180(2) 0.2877(2) 0.4580(2) 0.0209(5) Uani 1 1 d .
H18 H 0.6012 0.2319 0.5383 0.025 Uiso 1 1 calc R
C19 C 0.5025(2) 0.4054(2) 0.3747(2) 0.0199(5) Uani 1 1 d .
H19 H 0.4064 0.4290 0.3999 0.024 Uiso 1 1 calc R
C20 C 0.8583(3) 0.0433(2) 0.6129(2) 0.0318(6) Uani 1 1 d .
H20A H 0.8292 0.0923 0.6676 0.048 Uiso 1 1 calc R
H20B H 0.9513 -0.0382 0.6529 0.048 Uiso 1 1 calc R
H20C H 0.7782 0.0106 0.5981 0.048 Uiso 1 1 calc R
C21 C 0.2373(2) 0.6175(2) 0.1981(2) 0.0208(5) Uani 1 1 d .
C22 C 0.1818(2) 0.6511(2) 0.2949(2) 0.0249(5) Uani 1 1 d .
H22 H 0.2399 0.6776 0.3405 0.030 Uiso 1 1 calc R
C23 C 0.0415(3) 0.6462(2) 0.3259(2) 0.0310(6) Uani 1 1 d .
H23 H 0.0051 0.6679 0.3930 0.037 Uiso 1 1 calc R
C24 C -0.0442(3) 0.6097(3) 0.2583(3) 0.0350(7) Uani 1 1 d .
H24 H -0.1407 0.6082 0.2778 0.042 Uiso 1 1 calc R
C25 C 0.0106(3) 0.5754(3) 0.1625(3) 0.0368(7) Uani 1 1 d .
H25 H -0.0484 0.5499 0.1165 0.044 Uiso 1 1 calc R
C26 C 0.1514(2) 0.5777(2) 0.1326(2) 0.0296(6) Uani 1 1 d .
H26 H 0.1890 0.5522 0.0675 0.035 Uiso 1 1 calc R

loop_
_atom_site_aniso_label
_atom_site_aniso_U_11
_atom_site_aniso_U_22
_atom_site_aniso_U_33
_atom_site_aniso_U_23
_atom_site_aniso_U_13
_atom_site_aniso_U_12
O1 0.0188(8) 0.0340(9) 0.0228(9) -0.0161(8) 0.0017(7) -0.0066(7)
O2 0.0211(8) 0.0309(9) 0.0263(9) -0.0087(8) -0.0035(7) -0.0048(7)
O3 0.0269(9) 0.0295(9) 0.0271(9) -0.0168(7) 0.0039(7) -0.0134(7)
O4 0.0191(8) 0.0330(9) 0.0227(9) -0.0091(8) 0.0052(7) -0.0117(7)
O5 0.0275(9) 0.0272(9) 0.0325(10) -0.0042(8) 0.0048(8) -0.0008(7)
C1 0.0152(11) 0.0251(12) 0.0204(12) -0.0133(10) 0.0051(9) -0.0079(9)
C2 0.0159(11) 0.0209(11) 0.0197(11) -0.0097(10) 0.0080(9) -0.0081(9)
C3 0.0164(11) 0.0303(13) 0.0229(12) -0.0119(10) 0.0061(9) -0.0088(10)
C4 0.0262(12) 0.0210(12) 0.0233(12) -0.0056(10) 0.0077(10) -0.0047(10)
C5 0.0295(12) 0.0240(12) 0.0209(12) -0.0104(10) 0.0150(10) -0.0132(10)
C6 0.0486(16) 0.0223(13) 0.0293(14) -0.0092(11) 0.0147(12) -0.0149(12)
C7 0.0572(17) 0.0281(14) 0.0358(15) -0.0185(12) 0.0183(14) -0.0253(13)
C8 0.0438(15) 0.0338(15) 0.0280(14) -0.0182(12) 0.0140(11) -0.0252(12)
C9 0.0254(12) 0.0235(13) 0.0253(13) -0.0117(10) 0.0108(10) -0.0141(11)
C10 0.0224(12) 0.0226(12) 0.0238(12) -0.0125(10) 0.0123(10) -0.0133(10)
C11 0.0157(11) 0.0181(11) 0.0224(12) -0.0092(10) 0.0075(9) -0.0071(9)
C12 0.0283(14) 0.0402(16) 0.0268(14) -0.0058(12) -0.0043(11) -0.0019(12)
C13 0.0303(13) 0.0402(15) 0.0330(14) -0.0230(12) 0.0040(11) -0.0162(12)
C14 0.0160(11) 0.0190(11) 0.0239(12) -0.0135(10) 0.0037(9) -0.0090(9)
C15 0.0196(11) 0.0230(12) 0.0205(12) -0.0130(10) 0.0071(9) -0.0135(10)
C16 0.0147(11) 0.0238(12) 0.0317(13) -0.0144(11) 0.0085(10) -0.0079(10)
C17 0.0197(12) 0.0179(12) 0.0288(13) -0.0110(10) -0.0002(10) -0.0038(10)
C18 0.0231(12) 0.0221(12) 0.0219(12) -0.0118(10) 0.0059(10) -0.0101(10)
C19 0.0165(11) 0.0236(12) 0.0260(12) -0.0144(10) 0.0074(9) -0.0098(10)
C20 0.0398(15) 0.0235(13) 0.0261(13) -0.0079(11) 0.0028(11) -0.0064(11)
C21 0.0149(11) 0.0200(12) 0.0285(13) -0.0112(10) 0.0027(9) -0.0060(9)
C22 0.0201(12) 0.0230(12) 0.0358(14) -0.0154(11) 0.0070(10) -0.0087(10)
C23 0.0252(13) 0.0248(13) 0.0449(16) -0.0166(12) 0.0161(12) -0.0084(11)
C24 0.0170(12) 0.0315(14) 0.0541(18) -0.0135(13) 0.0082(12) -0.0110(11)
C25 0.0220(13) 0.0429(16) 0.0501(17) -0.0197(14) 0.0000(12) -0.0169(12)
C26 0.0226(12) 0.0332(14) 0.0361(14) -0.0170(12) 0.0014(11) -0.0108(11)

loop_
_atom_type_symbol
_atom_type_description
_atom_type_scat_dispersion_real
_atom_type_scat_dispersion_imag
_atom_type_scat_source
C C 0.0033 0.0016 'International Tables Vol C Tables 4.2.6.8 and 6.1.1.4'
H H 0.0000 0.0000 'International Tables Vol C Tables 4.2.6.8 and 6.1.1.4'
O O 0.0106 0.0060 'International Tables Vol C Tables 4.2.6.8 and 6.1.1.4'

loop_
_geom_angle_atom_site_label_1
_geom_angle_atom_site_label_2
_geom_angle_atom_site_label_3
_geom_angle
C1 O1 H10H 102.9(18)
C3 O2 C12 117.40(19)
C9 O3 C13 117.11(18)
C15 O4 H40H 106.2(16)
C17 O5 C20 117.51(18)
O1 C1 C2 109.42(17)
O1 C1 C14 104.40(17)
C2 C1 C14 112.47(17)
O1 C1 C21 109.34(17)
C2 C1 C21 109.28(17)
C14 C1 C21 111.78(17)
C11 C2 C3 117.7(2)
C11 C2 C1 122.86(19)
C3 C2 C1 119.40(19)
C4 C3 O2 123.7(2)
C4 C3 C2 121.7(2)
O2 C3 C2 114.5(2)
C3 C4 C5 120.4(2)
C3 C4 H4 119.8
C5 C4 H4 119.8
C4 C5 C10 119.0(2)
C4 C5 C6 121.6(2)
C10 C5 C6 119.4(2)
C7 C6 C5 120.3(2)
C7 C6 H6 119.8
C5 C6 H6 119.8
C6 C7 C8 121.2(2)
C6 C7 H7 119.4
C8 C7 H7 119.4
C9 C8 C7 119.6(2)
C9 C8 H8 120.2
C7 C8 H8 120.2
O3 C9 C8 124.3(2)
O3 C9 C10 114.54(19)
C8 C9 C10 121.2(2)
C5 C10 C11 119.0(2)
C5 C10 C9 118.3(2)
C11 C10 C9 122.7(2)
C2 C11 C10 122.1(2)
C2 C11 H11 118.9
C10 C11 H11 118.9
O2 C12 H12A 109.5
O2 C12 H12B 109.5
H12A C12 H12B 109.5
O2 C12 H12C 109.5
H12A C12 H12C 109.5
H12B C12 H12C 109.5
O3 C13 H13A 109.5
O3 C13 H13B 109.5
H13A C13 H13B 109.5
O3 C13 H13C 109.5
H13A C13 H13C 109.5
H13B C13 H13C 109.5
C19 C14 C15 116.50(19)
C19 C14 C1 122.85(18)
C15 C14 C1 120.65(18)
O4 C15 C16 116.80(19)
O4 C15 C14 121.90(19)
C16 C15 C14 121.30(19)
C15 C16 C17 120.2(2)
C15 C16 H16 119.9
C17 C16 H16 119.9
O5 C17 C16 116.17(19)
O5 C17 C18 123.8(2)
C16 C17 C18 120.1(2)
C19 C18 C17 118.7(2)
C19 C18 H18 120.6
C17 C18 H18 120.6
C18 C19 C14 123.2(2)
C18 C19 H19 118.4
C14 C19 H19 118.4
O5 C20 H20A 109.5
O5 C20 H20B 109.5
H20A C20 H20B 109.5
O5 C20 H20C 109.5
H20A C20 H20C 109.5
H20B C20 H20C 109.5
C22 C21 C26 119.0(2)
C22 C21 C1 120.2(2)
C26 C21 C1 120.8(2)
C21 C22 C23 120.8(2)
C21 C22 H22 119.6
C23 C22 H22 119.6
C24 C23 C22 119.7(2)
C24 C23 H23 120.2
C22 C23 H23 120.2
C25 C24 C23 119.9(2)
C25 C24 H24 120.1
C23 C24 H24 120.1
C24 C25 C26 120.7(2)
C24 C25 H25 119.7
C26 C25 H25 119.7
C25 C26 C21 119.9(2)
C25 C26 H26 120.0
C21 C26 H26 120.0

loop_
_geom_bond_atom_site_label_1
_geom_bond_atom_site_label_2
_geom_bond_distance
O1 C1 1.451(3)
O1 H10H 0.86(2)
O2 C3 1.374(3)
O2 C12 1.443(3)
O3 C9 1.374(3)
O3 C13 1.438(3)
O4 C15 1.365(3)
O4 H40H 0.90(2)
O5 C17 1.376(3)
O5 C20 1.429(3)
C1 C2 1.531(3)
C1 C14 1.534(3)
C1 C21 1.540(3)
C2 C11 1.373(3)
C2 C3 1.433(3)
C3 C4 1.367(3)
C4 C5 1.415(3)
C4 H4 0.9500
C5 C10 1.416(3)
C5 C6 1.423(3)
C6 C7 1.364(3)
C6 H6 0.9500
C7 C8 1.405(4)
C7 H7 0.9500
C8 C9 1.374(3)
C8 H8 0.9500
C9 C10 1.427(3)
C10 C11 1.419(3)
C11 H11 0.9500
C12 H12A 0.9800
C12 H12B 0.9800
C12 H12C 0.9800
C13 H13A 0.9800
C13 H13B 0.9800
C13 H13C 0.9800
C14 C19 1.388(3)
C14 C15 1.413(3)
C15 C16 1.380(3)
C16 C17 1.388(3)
C16 H16 0.9500
C17 C18 1.389(3)
C18 C19 1.385(3)
C18 H18 0.9500
C19 H19 0.9500
C20 H20A 0.9800
C20 H20B 0.9800
C20 H20C 0.9800
C21 C22 1.388(3)
C21 C26 1.393(3)
C22 C23 1.396(3)
C22 H22 0.9500
C23 C24 1.382(4)
C23 H23 0.9500
C24 C25 1.381(4)
C24 H24 0.9500
C25 C26 1.391(3)
C25 H25 0.9500
C26 H26 0.9500

loop_
_geom_hbond_atom_site_label_D
_geom_hbond_atom_site_label_H
_geom_hbond_atom_site_label_A
_geom_hbond_distance_DH
_geom_hbond_distance_HA
_geom_hbond_distance_DA
_geom_hbond_angle_DHA
O1 H10H O2 0.86(2) 1.94(3) 2.677(2) 142(2)
O4 H40H O1 0.90(2) 1.79(3) 2.581(2) 146(2)

loop_
_geom_torsion_atom_site_label_1
_geom_torsion_atom_site_label_2
_geom_torsion_atom_site_label_3
_geom_torsion_atom_site_label_4
_geom_torsion
O1 C1 C2 C11 -128.1(2)
C14 C1 C2 C11 -12.5(3)
C21 C1 C2 C11 112.2(2)
O1 C1 C2 C3 54.3(2)
C14 C1 C2 C3 169.85(18)
C21 C1 C2 C3 -65.4(2)
C12 O2 C3 C4 3.1(3)
C12 O2 C3 C2 -177.38(18)
C11 C2 C3 C4 -1.4(3)
C1 C2 C3 C4 176.4(2)
C11 C2 C3 O2 179.12(18)
C1 C2 C3 O2 -3.1(3)
O2 C3 C4 C5 178.81(19)
C2 C3 C4 C5 -0.6(3)
C3 C4 C5 C10 2.1(3)
C3 C4 C5 C6 -177.5(2)
C4 C5 C6 C7 179.6(2)
C10 C5 C6 C7 0.0(3)
C5 C6 C7 C8 -0.7(4)
C6 C7 C8 C9 0.9(4)
C13 O3 C9 C8 8.7(3)
C13 O3 C9 C10 -170.87(18)
C7 C8 C9 O3 -180.0(2)
C7 C8 C9 C10 -0.4(3)
C4 C5 C10 C11 -1.5(3)
C6 C5 C10 C11 178.1(2)
C4 C5 C10 C9 -179.13(19)
C6 C5 C10 C9 0.5(3)
O3 C9 C10 C5 179.33(18)
C8 C9 C10 C5 -0.3(3)
O3 C9 C10 C11 1.8(3)
C8 C9 C10 C11 -177.8(2)
C3 C2 C11 C10 2.0(3)
C1 C2 C11 C10 -175.69(18)
C5 C10 C11 C2 -0.6(3)
C9 C10 C11 C2 177.0(2)
O1 C1 C14 C19 -139.6(2)
C2 C1 C14 C19 101.8(2)
C21 C1 C14 C19 -21.5(3)
O1 C1 C14 C15 41.5(2)
C2 C1 C14 C15 -77.0(2)
C21 C1 C14 C15 159.61(19)
C19 C14 C15 O4 -180.0(2)
C1 C14 C15 O4 -1.1(3)
C19 C14 C15 C16 -0.8(3)
C1 C14 C15 C16 178.1(2)
O4 C15 C16 C17 -180.0(2)
C14 C15 C16 C17 0.8(3)
C20 O5 C17 C16 -173.5(2)
C20 O5 C17 C18 6.1(3)
C15 C16 C17 O5 179.4(2)
C15 C16 C17 C18 -0.3(3)
O5 C17 C18 C19 -179.9(2)
C16 C17 C18 C19 -0.2(3)
C17 C18 C19 C14 0.2(3)
C15 C14 C19 C18 0.3(3)
C1 C14 C19 C18 -178.6(2)
O1 C1 C21 C22 -165.89(19)
C2 C1 C21 C22 -46.1(3)
C14 C1 C21 C22 79.0(3)
O1 C1 C21 C26 15.0(3)
C2 C1 C21 C26 134.7(2)
C14 C1 C21 C26 -100.1(2)
C26 C21 C22 C23 -0.5(3)
C1 C21 C22 C23 -179.64(19)
C21 C22 C23 C24 -1.0(3)
C22 C23 C24 C25 1.4(4)
C23 C24 C25 C26 -0.3(4)
C24 C25 C26 C21 -1.2(4)
C22 C21 C26 C25 1.5(3)
C1 C21 C26 C25 -179.3(2)
